data_1530478
loop_
_publ_author_name
'Natarajan-Iyer, M.'
'Brown, I.D.'
'Howard-Lock, H.E.'

_publ_section_title
;
 The crystal structure of Rb Cd Cl3 and the polarized Raman spectra of Rb
 Cd X3 (X = Cl, Br)
;
_journal_name_full 'Canadian Journal of Chemistry'
_journal_page_first 1192
_journal_page_last 1195
_journal_volume 56
_journal_year 1978
_chemical_formula_sum 'Cd Cl3 Rb'
_chemical_name_systematic 'Rb Cd Cl3'
_space_group_IT_number 62
_symmetry_space_group_name_Hall '-P 2ac 2n'
_symmetry_space_group_name_H-M 'P n m a'
_cell_angle_alpha 90
_cell_angle_beta 90
_cell_angle_gamma 90
_cell_formula_units_Z 4
_cell_length_a 8.949
_cell_length_b 4.026
_cell_length_c 14.93
_cell_volume 537.908
_citation_journal_id_ASTM CJCHAG
_cod_data_source_file Natarajan-Iyer_CJCHAG_1978_234.cif
_cod_data_source_block Cd1Cl3Rb1
_cod_original_cell_volume 537.9081
_cod_original_formula_sum 'Cd1 Cl3 Rb1'
_cod_database_code 1530478

loop_
_symmetry_equiv_pos_as_xyz
x,y,z
-x+1/2,-y,z+1/2
x+1/2,-y+1/2,-z+1/2
-x,y+1/2,-z
-x,-y,-z
x-1/2,y,-z-1/2
-x-1/2,y-1/2,z-1/2
x,-y-1/2,z

loop_
_atom_site_label
_atom_site_type_symbol
_atom_site_fract_x
_atom_site_fract_y
_atom_site_fract_z
_atom_site_occupancy
_atom_site_U_iso_or_equiv
Cl1 Cl-1 0.284 0.25 0.2067 1 0.0
Cd1 Cd+2 0.16674 0.25 0.05571 1 0.0
Cl2 Cl-1 0.171 0.25 0.4951 1 0.0
Cl3 Cl-1 0.0256 0.25 0.9005 1 0.0
Rb1 Rb+1 0.42731 0.25 0.82536 1 0.0
